data_7207675
loop_
_publ_author_name
'Aitipamula, Srinivasulu'
'Chow, Pui Shan'
'Tan, Reginald B. H.'

_publ_section_title
;
 Co-crystals of caffeine and piracetam with 4-hydroxybenzoic acid:
 Unravelling the hidden hydrates of 1&#x2009;:&#x2009;1 co-crystals
;
_journal_issue 7
_journal_name_full CrystEngComm
_journal_page_first 2381
_journal_paper_doi 10.1039/c2ce25080b
_journal_volume 14
_journal_year 2012
_chemical_formula_sum 'C13 H18 N2 O6'
_chemical_formula_weight 298.29
_chemical_name_common
;
Monohydrate of Piracetam-4-hydroxybenzoic acid (1:1)
;
_chemical_name_systematic
;
Monohydrate of Piracetam-4-hydroxybenzoic acid (1:1)
;
_space_group_IT_number 2
_symmetry_cell_setting triclinic
_symmetry_space_group_name_Hall '-P 1'
_symmetry_space_group_name_H-M 'P -1'
_atom_sites_solution_hydrogens geom
_atom_sites_solution_primary direct
_atom_sites_solution_secondary difmap
_audit_creation_method SHELXL-97
_cell_angle_alpha 96.20(3)
_cell_angle_beta 96.76(3)
_cell_angle_gamma 90.86(3)
_cell_formula_units_Z 2
_cell_length_a 6.4211(13)
_cell_length_b 6.6058(13)
_cell_length_c 16.590(3)
_cell_measurement_reflns_used 1708
_cell_measurement_temperature 110(2)
_cell_measurement_theta_max 30.8212
_cell_measurement_theta_min 2.4879
_cell_volume 694.4(2)
_computing_cell_refinement 'CrystalClear (Rigaku Inc., 2007)'
_computing_data_collection 'CrystalClear (Rigaku Inc., 2007)'
_computing_data_reduction 'CrystalClear (Rigaku Inc., 2007)'
_computing_structure_refinement 'SHELXL-97 (Sheldrick, 1997)'
_computing_structure_solution 'SHELXS-97 (Sheldrick, 1990)'
_diffrn_ambient_temperature 110(2)
_diffrn_measured_fraction_theta_full 0.982
_diffrn_measured_fraction_theta_max 0.982
_diffrn_measurement_device_type 'Rigaku Saturn 70 CCD area detector'
_diffrn_measurement_method '\w scans'
_diffrn_radiation_monochromator graphite
_diffrn_radiation_source 'fine-focus sealed tube'
_diffrn_radiation_type MoK\a
_diffrn_radiation_wavelength 0.71073
_diffrn_reflns_av_R_equivalents 0.0178
_diffrn_reflns_av_sigmaI/netI 0.0173
_diffrn_reflns_limit_h_max 8
_diffrn_reflns_limit_h_min -8
_diffrn_reflns_limit_k_max 5
_diffrn_reflns_limit_k_min -8
_diffrn_reflns_limit_l_max 22
_diffrn_reflns_limit_l_min -22
_diffrn_reflns_number 9683
_diffrn_reflns_theta_full 28.28
_diffrn_reflns_theta_max 28.28
_diffrn_reflns_theta_min 2.49
_exptl_absorpt_coefficient_mu 0.114
_exptl_absorpt_correction_T_max 0.9754
_exptl_absorpt_correction_T_min 0.9634
_exptl_absorpt_correction_type multi-scan
_exptl_absorpt_process_details 'R. H. Blessing, Acta Cryst. 1995 A51, 33-38'
_exptl_crystal_colour colorless
_exptl_crystal_density_diffrn 1.427
_exptl_crystal_density_method 'not measured'
_exptl_crystal_description block
_exptl_crystal_F_000 316
_exptl_crystal_size_max 0.33
_exptl_crystal_size_mid 0.22
_exptl_crystal_size_min 0.22
_refine_diff_density_max 0.332
_refine_diff_density_min -0.215
_refine_diff_density_rms 0.046
_refine_ls_extinction_method none
_refine_ls_goodness_of_fit_ref 1.088
_refine_ls_hydrogen_treatment mixed
_refine_ls_matrix_type full
_refine_ls_number_parameters 214
_refine_ls_number_reflns 3396
_refine_ls_number_restraints 0
_refine_ls_restrained_S_all 1.088
_refine_ls_R_factor_all 0.0445
_refine_ls_R_factor_gt 0.0425
_refine_ls_shift/su_max 0.001
_refine_ls_shift/su_mean 0.000
_refine_ls_structure_factor_coef Fsqd
_refine_ls_weighting_details 'calc w=1/[\s^2^(Fo^2^)+(0.0564P)^2^+0.2430P] where P=(Fo^2^+2Fc^2^)/3'
_refine_ls_weighting_scheme calc
_refine_ls_wR_factor_gt 0.1102
_refine_ls_wR_factor_ref 0.1119
_reflns_number_gt 3233
_reflns_number_total 3396
_reflns_threshold_expression >2sigma(I)
_cod_data_source_file c2ce25080b.txt
_cod_data_source_block PA-HBA
_cod_depositor_comments
;
The following automatic conversions were performed:

'_symmetry_cell_setting' value 'Triclinic' changed to 'triclinic'
according to /home/saulius/struct/CIF-dictionaries/cif_core.dic
dictionary named 'cif_core.dic' version 2.4.1 from
2010-06-29.

'_exptl_absorpt_correction_type' value 'Multi-scan'
changed to 'multi-scan' according to
/home/saulius/struct/CIF-dictionaries/cif_core.dic dictionary named
'cif_core.dic' version 2.4.1 from 2010-06-29.

Automatic conversion script
Id: cif_fix_values 1715 2011-07-08 13:25:40Z adriana 
;
_cod_database_code 7207675

loop_
_symmetry_equiv_pos_as_xyz
'x, y, z'
'-x, -y, -z'

loop_
_atom_site_label
_atom_site_type_symbol
_atom_site_fract_x
_atom_site_fract_y
_atom_site_fract_z
_atom_site_U_iso_or_equiv
_atom_site_adp_type
_atom_site_occupancy
_atom_site_symmetry_multiplicity
_atom_site_calc_flag
_atom_site_refinement_flags
O3 O 0.22562(14) 0.15298(13) 0.48097(5) 0.02275(19) Uani 1 1 d .
O4 O -0.12017(14) 0.15531(13) 0.44113(5) 0.02240(19) Uani 1 1 d .
O5 O 0.19129(15) 0.94409(13) 0.29817(5) 0.0242(2) Uani 1 1 d .
C7 C 0.09977(18) 0.41509(16) 0.40407(6) 0.0186(2) Uani 1 1 d .
C8 C 0.30381(19) 0.49111(17) 0.40362(7) 0.0208(2) Uani 1 1 d .
H8 H 0.4195 0.4212 0.4275 0.025 Uiso 1 1 calc R
C9 C 0.33841(19) 0.66820(18) 0.36848(7) 0.0214(2) Uani 1 1 d .
H9 H 0.4774 0.7193 0.3682 0.026 Uiso 1 1 calc R
C11 C -0.03631(19) 0.69583(17) 0.33387(7) 0.0202(2) Uani 1 1 d .
H11 H -0.1523 0.7655 0.3101 0.024 Uiso 1 1 calc R
C12 C -0.06905(19) 0.51887(17) 0.36909(7) 0.0201(2) Uani 1 1 d .
H12 H -0.2080 0.4678 0.3694 0.024 Uiso 1 1 calc R
C10 C 0.16774(19) 0.77124(17) 0.33340(7) 0.0197(2) Uani 1 1 d .
C13 C 0.05829(18) 0.23065(17) 0.44286(6) 0.0191(2) Uani 1 1 d .
O1 O 0.61006(13) 0.34714(13) 0.19323(5) 0.0240(2) Uani 1 1 d .
O2 O 0.20486(14) 0.18769(13) 0.04090(5) 0.0237(2) Uani 1 1 d .
N1 N 0.31399(15) 0.51789(14) 0.15316(6) 0.0181(2) Uani 1 1 d .
N2 N -0.09593(16) 0.12897(16) 0.09494(6) 0.0226(2) Uani 1 1 d .
C5 C 0.16286(18) 0.37028(17) 0.17105(7) 0.0191(2) Uani 1 1 d .
H5A H 0.0401 0.4416 0.1900 0.023 Uiso 1 1 calc R
H5B H 0.2265 0.2939 0.2155 0.023 Uiso 1 1 calc R
C6 C 0.09073(18) 0.22094(16) 0.09517(7) 0.0184(2) Uani 1 1 d .
C1 C 0.52058(18) 0.48743(17) 0.16019(6) 0.0190(2) Uani 1 1 d .
C4 C 0.24875(19) 0.68452(18) 0.10524(7) 0.0224(2) Uani 1 1 d .
H4A H 0.1519 0.7748 0.1334 0.027 Uiso 1 1 calc R
H4B H 0.1787 0.6314 0.0505 0.027 Uiso 1 1 calc R
C3 C 0.4551(2) 0.7978(2) 0.09878(9) 0.0286(3) Uani 1 1 d .
H3A H 0.4596 0.8342 0.0426 0.034 Uiso 1 1 calc R
H3B H 0.4715 0.9239 0.1373 0.034 Uiso 1 1 calc R
C2 C 0.62707(19) 0.64946(19) 0.12065(8) 0.0256(3) Uani 1 1 d .
H2A H 0.6852 0.5893 0.0711 0.031 Uiso 1 1 calc R
H2B H 0.7423 0.7192 0.1590 0.031 Uiso 1 1 calc R
O6 O 0.58525(15) 0.06848(14) 0.30107(6) 0.0277(2) Uani 1 1 d .
H6 H -0.141(3) 0.037(3) 0.0534(11) 0.029(4) Uiso 1 1 d .
H1 H -0.176(3) 0.169(3) 0.1311(12) 0.038(5) Uiso 1 1 d .
H13 H 0.586(3) 0.169(3) 0.2692(12) 0.042(5) Uiso 1 1 d .
H7 H 0.179(3) 0.041(3) 0.5056(13) 0.056(6) Uiso 1 1 d .
H14 H 0.670(4) 0.107(3) 0.3461(15) 0.060(6) Uiso 1 1 d .
H10 H 0.334(4) 0.976(3) 0.3032(13) 0.052(6) Uiso 1 1 d .

loop_
_atom_site_aniso_label
_atom_site_aniso_U_11
_atom_site_aniso_U_22
_atom_site_aniso_U_33
_atom_site_aniso_U_23
_atom_site_aniso_U_13
_atom_site_aniso_U_12
O3 0.0243(4) 0.0218(4) 0.0228(4) 0.0076(3) 0.0011(3) -0.0011(3)
O4 0.0238(4) 0.0213(4) 0.0225(4) 0.0056(3) 0.0020(3) -0.0034(3)
O5 0.0268(5) 0.0200(4) 0.0270(4) 0.0087(3) 0.0032(3) -0.0012(3)
C7 0.0229(6) 0.0165(5) 0.0166(5) 0.0014(4) 0.0042(4) -0.0001(4)
C8 0.0221(6) 0.0198(5) 0.0208(5) 0.0037(4) 0.0030(4) 0.0010(4)
C9 0.0212(5) 0.0209(5) 0.0230(5) 0.0046(4) 0.0040(4) -0.0012(4)
C11 0.0228(5) 0.0183(5) 0.0195(5) 0.0022(4) 0.0022(4) 0.0021(4)
C12 0.0216(5) 0.0188(5) 0.0201(5) 0.0013(4) 0.0043(4) -0.0008(4)
C10 0.0263(6) 0.0156(5) 0.0175(5) 0.0022(4) 0.0041(4) -0.0008(4)
C13 0.0240(6) 0.0175(5) 0.0157(5) 0.0008(4) 0.0031(4) -0.0002(4)
O1 0.0215(4) 0.0275(4) 0.0252(4) 0.0106(3) 0.0049(3) 0.0051(3)
O2 0.0243(4) 0.0244(4) 0.0226(4) -0.0015(3) 0.0084(3) -0.0024(3)
N1 0.0175(4) 0.0178(4) 0.0192(4) 0.0026(3) 0.0025(3) 0.0004(3)
N2 0.0212(5) 0.0232(5) 0.0232(5) -0.0016(4) 0.0059(4) -0.0028(4)
C5 0.0186(5) 0.0209(5) 0.0182(5) 0.0016(4) 0.0042(4) -0.0011(4)
C6 0.0198(5) 0.0164(5) 0.0194(5) 0.0031(4) 0.0028(4) 0.0021(4)
C1 0.0196(5) 0.0215(5) 0.0162(5) 0.0023(4) 0.0035(4) 0.0013(4)
C4 0.0217(5) 0.0196(5) 0.0265(6) 0.0065(4) 0.0005(4) 0.0023(4)
C3 0.0262(6) 0.0228(6) 0.0385(7) 0.0102(5) 0.0046(5) 0.0008(5)
C2 0.0210(6) 0.0288(6) 0.0287(6) 0.0111(5) 0.0035(4) -0.0013(5)
O6 0.0286(5) 0.0263(5) 0.0286(5) 0.0114(4) -0.0018(4) -0.0051(4)

loop_
_atom_type_symbol
_atom_type_description
_atom_type_scat_dispersion_real
_atom_type_scat_dispersion_imag
_atom_type_scat_source
C C 0.0033 0.0016 'International Tables Vol C Tables 4.2.6.8 and 6.1.1.4'
H H 0.0000 0.0000 'International Tables Vol C Tables 4.2.6.8 and 6.1.1.4'
N N 0.0061 0.0033 'International Tables Vol C Tables 4.2.6.8 and 6.1.1.4'
O O 0.0106 0.0060 'International Tables Vol C Tables 4.2.6.8 and 6.1.1.4'

loop_
_geom_angle_atom_site_label_1
_geom_angle_atom_site_label_2
_geom_angle_atom_site_label_3
_geom_angle
C13 O3 H7 107.5(14)
C10 O5 H10 107.6(13)
C12 C7 C8 119.42(11)
C12 C7 C13 119.06(11)
C8 C7 C13 121.49(11)
C9 C8 C7 120.37(11)
C9 C8 H8 119.8
C7 C8 H8 119.8
C8 C9 C10 119.78(11)
C8 C9 H9 120.1
C10 C9 H9 120.1
C12 C11 C10 119.76(11)
C12 C11 H11 120.1
C10 C11 H11 120.1
C11 C12 C7 120.69(11)
C11 C12 H12 119.7
C7 C12 H12 119.7
O5 C10 C11 117.47(11)
O5 C10 C9 122.55(11)
C11 C10 C9 119.99(11)
O4 C13 O3 122.28(11)
O4 C13 C7 122.76(11)
O3 C13 C7 114.95(10)
C1 N1 C5 123.09(10)
C1 N1 C4 113.92(10)
C5 N1 C4 120.99(10)
C6 N2 H6 118.4(11)
C6 N2 H1 120.4(12)
H6 N2 H1 120.7(16)
N1 C5 C6 110.85(9)
N1 C5 H5A 109.5
C6 C5 H5A 109.5
N1 C5 H5B 109.5
C6 C5 H5B 109.5
H5A C5 H5B 108.1
O2 C6 N2 124.26(11)
O2 C6 C5 120.36(10)
N2 C6 C5 115.34(10)
O1 C1 N1 125.43(11)
O1 C1 C2 125.46(11)
N1 C1 C2 109.11(10)
N1 C4 C3 103.73(10)
N1 C4 H4A 111.0
C3 C4 H4A 111.0
N1 C4 H4B 111.0
C3 C4 H4B 111.0
H4A C4 H4B 109.0
C2 C3 C4 105.24(10)
C2 C3 H3A 110.7
C4 C3 H3A 110.7
C2 C3 H3B 110.7
C4 C3 H3B 110.7
H3A C3 H3B 108.8
C1 C2 C3 104.98(10)
C1 C2 H2A 110.8
C3 C2 H2A 110.8
C1 C2 H2B 110.8
C3 C2 H2B 110.8
H2A C2 H2B 108.8
H13 O6 H14 107.4(19)

loop_
_geom_bond_atom_site_label_1
_geom_bond_atom_site_label_2
_geom_bond_distance
O3 C13 1.3207(15)
O3 H7 0.94(2)
O4 C13 1.2384(15)
O5 C10 1.3520(14)
O5 H10 0.93(2)
C7 C12 1.3936(17)
C7 C8 1.3972(16)
C7 C13 1.4728(16)
C8 C9 1.3884(16)
C8 H8 0.9500
C9 C10 1.4003(17)
C9 H9 0.9500
C11 C12 1.3860(16)
C11 C10 1.3959(17)
C11 H11 0.9500
C12 H12 0.9500
O1 C1 1.2413(15)
O2 C6 1.2302(14)
N1 C1 1.3381(15)
N1 C5 1.4430(15)
N1 C4 1.4641(15)
N2 C6 1.3350(15)
N2 H6 0.887(17)
N2 H1 0.860(19)
C5 C6 1.5341(16)
C5 H5A 0.9900
C5 H5B 0.9900
C1 C2 1.5094(17)
C4 C3 1.5324(17)
C4 H4A 0.9900
C4 H4B 0.9900
C3 C2 1.5252(18)
C3 H3A 0.9900
C3 H3B 0.9900
C2 H2A 0.9900
C2 H2B 0.9900
O6 H13 0.90(2)
O6 H14 0.88(2)
